data_4075459
loop_
_publ_author_name
'Ohki, Yasuhiro'
'Takikawa, Yuko'
'Hatanaka, Tsubasa'
'Tatsumi, Kazuyuki'

_publ_section_title
;
 Reductive N&#x2212;N Bond Cleavage of Diphenylhydrazine and Azobenzene
 Induced by Coordinatively Unsaturated Cp*Fe{N(SiMe3)2}
;
_journal_issue 13
_journal_name_full Organometallics
_journal_page_first 3111
_journal_paper_doi 10.1021/om0602963
_journal_volume 25
_journal_year 2006
_chemical_formula_moiety 'C26 H49 Fe2 N Si2 '
_chemical_formula_sum 'C26 H49 Fe2 N Si2'
_chemical_formula_weight 543.54
_space_group_IT_number 70
_symmetry_cell_setting orthorhombic
_symmetry_Int_Tables_number 70
_symmetry_space_group_name_Hall '-F 2uv 2vw'
_symmetry_space_group_name_H-M 'F d d d :2'
_cell_angle_alpha 90
_cell_angle_beta 90
_cell_angle_gamma 90
_cell_formula_units_Z 16
_cell_length_a 20.681(3)
_cell_length_b 22.191(3)
_cell_length_c 25.607(3)
_cell_measurement_reflns_used 6363
_cell_measurement_temperature 143.2
_cell_measurement_theta_max 27.5
_cell_measurement_theta_min 3.0
_cell_volume 11752(3)
_computing_cell_refinement CRYSTALCLEAR
_computing_data_collection CRYSTALCLEAR
_computing_data_reduction 'teXsan Ver. 1.11'
_computing_publication_material 'teXsan Ver. 1.11'
_computing_structure_refinement 'teXsan Ver. 1.10'
_computing_structure_solution SHELXS97
_diffrn_detector_area_resol_mean 28.57
_diffrn_measured_fraction_theta_full 0.9985
_diffrn_measured_fraction_theta_max 0.9985
_diffrn_measurement_device_type 'Rigaku/MSC Mercury CCD'
_diffrn_measurement_method \w
_diffrn_radiation_type 'Mo K\a'
_diffrn_radiation_wavelength 0.7107
_diffrn_reflns_av_R_equivalents 0.051
_diffrn_reflns_limit_h_max 26
_diffrn_reflns_limit_h_min -24
_diffrn_reflns_limit_k_max 27
_diffrn_reflns_limit_k_min -28
_diffrn_reflns_limit_l_max 33
_diffrn_reflns_limit_l_min -33
_diffrn_reflns_number 24281
_diffrn_reflns_theta_full 27.48
_diffrn_reflns_theta_max 27.48
_exptl_absorpt_coefficient_mu 1.081
_exptl_absorpt_correction_T_max 0.947
_exptl_absorpt_correction_T_min 0.836
_exptl_absorpt_correction_type multi-scan
_exptl_absorpt_process_details '(Jacobson, 1998)'
_exptl_crystal_colour black
_exptl_crystal_density_diffrn 1.229
_exptl_crystal_density_method 'not measured'
_exptl_crystal_description block
_exptl_crystal_size_max 0.050
_exptl_crystal_size_mid 0.050
_exptl_crystal_size_min 0.050
_refine_diff_density_max 0.34
_refine_diff_density_min -0.29
_refine_ls_extinction_method none
_refine_ls_goodness_of_fit_ref 0.897
_refine_ls_number_parameters 142
_refine_ls_number_reflns 3361
_refine_ls_R_factor_gt 0.0327
_refine_ls_shift/su_max 0.0026
_refine_ls_structure_factor_coef F
_refine_ls_weighting_details 'w = 1/[\s^2^(Fo) + 0.00022|Fo|^2^]'
_refine_ls_weighting_scheme calc
_refine_ls_wR_factor_ref 0.0466
_reflns_number_gt 2617
_reflns_number_total 3377
_reflns_threshold_expression F^2^>2.0\s(F^2^)
_cod_data_source_file om0602963si20060404_084627.cif
_cod_data_source_block (CpFe)2(H){N(TMS)2}
_cod_original_sg_symbol_H-M 'F d d d'
_cod_original_formula_sum 'C26 H49 Fe2 N Si2 '
_cod_database_code 4075459

loop_
_symmetry_equiv_pos_as_xyz
x,y,z
x,1/4-y,1/4-z
1/4-x,y,1/4-z
1/4-x,1/4-y,z
-x,-y,-z
-x,1/4+y,1/4+z
1/4+x,-y,1/4+z
1/4+x,1/4+y,-z
x,1/2+y,1/2+z
x,3/4-y,3/4-z
1/4-x,1/2+y,3/4-z
1/4-x,3/4-y,1/2+z
-x,1/2-y,1/2-z
-x,3/4+y,3/4+z
1/4+x,1/2-y,3/4+z
1/4+x,3/4+y,1/2-z
1/2+x,y,1/2+z
1/2+x,1/4-y,3/4-z
3/4-x,y,3/4-z
3/4-x,1/4-y,1/2+z
1/2-x,-y,1/2-z
1/2-x,1/4+y,3/4+z
3/4+x,-y,3/4+z
3/4+x,1/4+y,1/2-z
1/2+x,1/2+y,z
1/2+x,3/4-y,1/4-z
3/4-x,1/2+y,1/4-z
3/4-x,3/4-y,z
1/2-x,1/2-y,-z
1/2-x,3/4+y,1/4+z
3/4+x,1/2-y,1/4+z
3/4+x,3/4+y,-z

loop_
_atom_site_label
_atom_site_type_symbol
_atom_site_fract_x
_atom_site_fract_y
_atom_site_fract_z
_atom_site_U_iso_or_equiv
_atom_site_adp_type
_atom_site_occupancy
_atom_site_calc_flag
_atom_site_refinement_flags
Fe(1) Fe 0.83850(1) 0.07996(1) 0.41477(1) 0.01762(8) Uani 1.00 d .
Si(1) Si 0.81681(3) 0.18707(3) 0.33729(2) 0.0225(1) Uani 1.00 d .
N(1) N 0.8750 0.1484(1) 0.3750 0.0174(5) Uani 1.00 d S
C(1) C 0.7579(1) 0.2315(1) 0.3769(1) 0.0459(8) Uani 1.00 d .
C(2) C 0.7677(1) 0.1325(1) 0.2991(1) 0.0354(7) Uani 1.00 d .
C(3) C 0.8566(1) 0.2410(1) 0.2920(1) 0.0394(7) Uani 1.00 d .
C(4) C 0.7632(1) 0.08963(10) 0.47686(9) 0.0241(5) Uani 1.00 d .
C(5) C 0.74328(9) 0.04611(10) 0.43978(8) 0.0228(5) Uani 1.00 d .
C(6) C 0.78847(10) -0.00222(9) 0.44151(8) 0.0223(5) Uani 1.00 d .
C(7) C 0.83618(10) 0.01164(10) 0.47983(9) 0.0229(5) Uani 1.00 d .
C(8) C 0.8208(1) 0.0683(1) 0.50177(9) 0.0251(5) Uani 1.00 d .
C(9) C 0.7250(1) 0.1436(1) 0.4950(1) 0.0381(7) Uani 1.00 d .
C(10) C 0.6823(1) 0.0466(1) 0.40773(10) 0.0341(6) Uani 1.00 d .
C(11) C 0.7841(1) -0.0595(1) 0.41031(10) 0.0319(6) Uani 1.00 d .
C(12) C 0.8922(1) -0.0277(1) 0.4951(1) 0.0352(6) Uani 1.00 d .
C(13) C 0.8536(1) 0.0981(1) 0.54715(10) 0.0390(7) Uani 1.00 d .
H(1) H 0.8750 0.036(2) 0.3750 0.0333 Uiso 1.00 calc S
H(2) H 0.7362 0.2050 0.4013 0.0551 Uiso 1.00 calc .
H(3) H 0.7807 0.2627 0.3959 0.0551 Uiso 1.00 calc .
H(4) H 0.7263 0.2498 0.3539 0.0551 Uiso 1.00 calc .
H(5) H 0.7402 0.1097 0.3226 0.0424 Uiso 1.00 calc .
H(6) H 0.7962 0.1051 0.2806 0.0424 Uiso 1.00 calc .
H(7) H 0.7411 0.1541 0.2741 0.0424 Uiso 1.00 calc .
H(8) H 0.8910 0.2206 0.2732 0.0473 Uiso 1.00 calc .
H(9) H 0.8251 0.2563 0.2673 0.0473 Uiso 1.00 calc .
H(10) H 0.8747 0.2743 0.3118 0.0473 Uiso 1.00 calc .
H(11) H 0.7024 0.1337 0.5271 0.0458 Uiso 1.00 calc .
H(12) H 0.7542 0.1771 0.5013 0.0458 Uiso 1.00 calc .
H(13) H 0.6939 0.1548 0.4683 0.0458 Uiso 1.00 calc .
H(14) H 0.6692 0.0880 0.4014 0.0409 Uiso 1.00 calc .
H(15) H 0.6901 0.0266 0.3747 0.0409 Uiso 1.00 calc .
H(16) H 0.6483 0.0257 0.4265 0.0409 Uiso 1.00 calc .
H(17) H 0.7668 -0.0506 0.3760 0.0383 Uiso 1.00 calc .
H(18) H 0.7559 -0.0877 0.4281 0.0383 Uiso 1.00 calc .
H(19) H 0.8269 -0.0769 0.4068 0.0383 Uiso 1.00 calc .
H(20) H 0.9043 -0.0530 0.4658 0.0423 Uiso 1.00 calc .
H(21) H 0.9286 -0.0026 0.5050 0.0423 Uiso 1.00 calc .
H(22) H 0.8798 -0.0529 0.5244 0.0423 Uiso 1.00 calc .
H(23) H 0.8969 0.0817 0.5511 0.0468 Uiso 1.00 calc .
H(24) H 0.8290 0.0906 0.5787 0.0468 Uiso 1.00 calc .
H(25) H 0.8563 0.1411 0.5410 0.0468 Uiso 1.00 calc .

loop_
_atom_site_aniso_label
_atom_site_aniso_U_11
_atom_site_aniso_U_22
_atom_site_aniso_U_33
_atom_site_aniso_U_12
_atom_site_aniso_U_13
_atom_site_aniso_U_23
Fe(1) 0.0188(2) 0.0167(2) 0.0174(2) 0.0001(1) 0.0028(1) 0.0005(1)
Si(1) 0.0210(3) 0.0222(3) 0.0242(3) 0.0030(2) -0.0024(2) 0.0049(2)
N(1) 0.0167(10) 0.017(1) 0.019(1) 0.0000 -0.0004(9) 0.0000
C(1) 0.041(1) 0.049(2) 0.048(2) 0.024(1) 0.001(1) 0.005(1)
C(2) 0.029(1) 0.043(1) 0.034(1) -0.004(1) -0.012(1) 0.006(1)
C(3) 0.037(1) 0.037(1) 0.044(2) -0.001(1) -0.006(1) 0.020(1)
C(4) 0.0253(10) 0.022(1) 0.025(1) 0.0033(8) 0.0084(9) -0.0004(9)
C(5) 0.0197(9) 0.028(1) 0.020(1) -0.0007(8) 0.0042(8) 0.0021(9)
C(6) 0.0265(10) 0.0193(10) 0.021(1) -0.0017(8) 0.0069(8) 0.0015(8)
C(7) 0.0243(10) 0.023(1) 0.021(1) 0.0000(8) 0.0027(8) 0.0055(8)
C(8) 0.029(1) 0.028(1) 0.018(1) -0.0041(9) 0.0035(9) 0.0004(9)
C(9) 0.043(1) 0.030(1) 0.042(2) 0.006(1) 0.018(1) -0.004(1)
C(10) 0.0209(10) 0.050(2) 0.031(1) -0.002(1) 0.0018(9) 0.007(1)
C(11) 0.041(1) 0.024(1) 0.031(1) -0.0071(10) 0.009(1) -0.0048(10)
C(12) 0.032(1) 0.038(1) 0.036(1) 0.006(1) 0.000(1) 0.013(1)
C(13) 0.051(1) 0.042(1) 0.023(1) -0.014(1) 0.001(1) -0.004(1)

loop_
_atom_type_symbol
_atom_type_description
_atom_type_scat_dispersion_real
_atom_type_scat_dispersion_imag
_atom_type_scat_source
Fe Fe 0.346 0.844
;International Tables for Crystallography
(1992, Vol. C, Tables 4.2.6.8 and 6.1.1.1)
;
C C 0.003 0.002
;International Tables for Crystallography
(1992, Vol. C, Tables 4.2.6.8 and 6.1.1.1)
;
N N 0.006 0.003
;International Tables for Crystallography
(1992, Vol. C, Tables 4.2.6.8 and 6.1.1.1)
;
Si Si 0.082 0.070
;International Tables for Crystallography
(1992, Vol. C, Tables 4.2.6.8 and 6.1.1.1)
;
H H 0.000 0.000
;International Tables for Crystallography
(1992, Vol. C, Table 6.1.1.2)
;

loop_
_geom_angle_atom_site_label_1
_geom_angle_atom_site_label_2
_geom_angle_atom_site_label_3
_geom_angle
_geom_angle_site_symmetry_1
_geom_angle_site_symmetry_3
_geom_angle_publ_flag
Fe(1) Fe(1) N(1) 50.15(4) 19_655 . yes
Fe(1) Fe(1) C(4) 170.41(6) 19_655 . yes
Fe(1) Fe(1) C(5) 140.00(6) 19_655 . yes
Fe(1) Fe(1) C(6) 121.92(5) 19_655 . yes
Fe(1) Fe(1) C(7) 127.35(5) 19_655 . yes
Fe(1) Fe(1) C(8) 152.06(6) 19_655 . yes
N(1) Fe(1) C(4) 123.92(7) . . yes
N(1) Fe(1) C(5) 138.81(6) . . yes
N(1) Fe(1) C(6) 166.80(6) . . yes
N(1) Fe(1) C(7) 154.87(6) . . yes
N(1) Fe(1) C(8) 130.80(7) . . yes
C(4) Fe(1) C(5) 37.17(8) . . yes
C(4) Fe(1) C(6) 62.08(8) . . yes
C(4) Fe(1) C(7) 61.58(8) . . yes
C(4) Fe(1) C(8) 37.04(8) . . yes
C(5) Fe(1) C(6) 37.67(8) . . yes
C(5) Fe(1) C(7) 62.39(8) . . yes
C(5) Fe(1) C(8) 62.11(8) . . yes
C(6) Fe(1) C(7) 37.26(8) . . yes
C(6) Fe(1) C(8) 61.70(8) . . yes
C(7) Fe(1) C(8) 36.39(8) . . yes
N(1) Si(1) C(1) 113.86(10) . . yes
N(1) Si(1) C(2) 110.1(1) . . yes
N(1) Si(1) C(3) 110.62(9) . . yes
C(1) Si(1) C(2) 105.9(1) . . yes
C(1) Si(1) C(3) 106.7(1) . . yes
C(2) Si(1) C(3) 109.5(1) . . yes
Fe(1) N(1) Fe(1) 79.69(9) . 19_655 yes
Fe(1) N(1) Si(1) 113.24(4) . . yes
Fe(1) N(1) Si(1) 110.59(4) . 19_655 yes
Fe(1) N(1) Si(1) 110.59(4) 19_655 . yes
Fe(1) N(1) Si(1) 113.24(4) 19_655 19_655 yes
Si(1) N(1) Si(1) 121.9(1) . 19_655 yes
Fe(1) C(4) C(5) 70.1(1) . . yes
Fe(1) C(4) C(8) 72.8(1) . . yes
Fe(1) C(4) C(9) 131.3(2) . . yes
C(5) C(4) C(8) 108.4(2) . . yes
C(5) C(4) C(9) 126.6(2) . . yes
C(8) C(4) C(9) 124.1(2) . . yes
Fe(1) C(5) C(4) 72.7(1) . . yes
Fe(1) C(5) C(6) 71.3(1) . . yes
Fe(1) C(5) C(10) 126.0(2) . . yes
C(4) C(5) C(6) 107.6(2) . . yes
C(4) C(5) C(10) 127.2(2) . . yes
C(6) C(5) C(10) 125.0(2) . . yes
Fe(1) C(6) C(5) 71.1(1) . . yes
Fe(1) C(6) C(7) 73.2(1) . . yes
Fe(1) C(6) C(11) 124.2(1) . . yes
C(5) C(6) C(7) 108.3(2) . . yes
C(5) C(6) C(11) 125.5(2) . . yes
C(7) C(6) C(11) 126.1(2) . . yes
Fe(1) C(7) C(6) 69.6(1) . . yes
Fe(1) C(7) C(8) 72.6(1) . . yes
Fe(1) C(7) C(12) 124.6(1) . . yes
C(6) C(7) C(8) 108.1(2) . . yes
C(6) C(7) C(12) 126.0(2) . . yes
C(8) C(7) C(12) 125.9(2) . . yes
Fe(1) C(8) C(4) 70.1(1) . . yes
Fe(1) C(8) C(7) 71.1(1) . . yes
Fe(1) C(8) C(13) 129.6(2) . . yes
C(4) C(8) C(7) 107.7(2) . . yes
C(4) C(8) C(13) 125.2(2) . . yes
C(7) C(8) C(13) 126.7(2) . . yes

loop_
_geom_bond_atom_site_label_1
_geom_bond_atom_site_label_2
_geom_bond_distance
_geom_bond_site_symmetry_2
_geom_bond_publ_flag
Fe(1) Fe(1) 2.5353(6) 19_655 yes
Fe(1) N(1) 1.979(2) . yes
Fe(1) C(4) 2.237(2) . yes
Fe(1) C(5) 2.203(2) . yes
Fe(1) C(6) 2.206(2) . yes
Fe(1) C(7) 2.253(2) . yes
Fe(1) C(8) 2.273(2) . yes
Si(1) N(1) 1.765(1) . yes
Si(1) C(1) 1.865(3) . yes
Si(1) C(2) 1.860(3) . yes
Si(1) C(3) 1.860(3) . yes
C(4) C(5) 1.415(3) . yes
C(4) C(8) 1.433(3) . yes
C(4) C(9) 1.508(3) . yes
C(5) C(6) 1.423(3) . yes
C(5) C(10) 1.505(3) . yes
C(6) C(7) 1.425(3) . yes
C(6) C(11) 1.503(3) . yes
C(7) C(8) 1.413(3) . yes
C(7) C(12) 1.502(3) . yes
C(8) C(13) 1.499(3) . yes

loop_
_geom_contact_atom_site_label_1
_geom_contact_atom_site_label_2
_geom_contact_distance
_geom_contact_site_symmetry_2
Fe(1) Fe(1) 2.5353(6) 19_655
C(3) C(5) 3.552(3) 22_654
C(11) C(11) 3.425(5) 10_545

loop_
_geom_torsion_atom_site_label_1
_geom_torsion_atom_site_label_2
_geom_torsion_atom_site_label_3
_geom_torsion_atom_site_label_4
_geom_torsion
_geom_torsion_site_symmetry_2
_geom_torsion_site_symmetry_3
_geom_torsion_site_symmetry_4
_geom_torsion_publ_flag
Fe(1) Fe(1) N(1) Si(1) -111.10(7) 19_655 . . yes
Fe(1) Fe(1) N(1) Si(1) 108.11(7) 19_655 . 19_655 yes
Fe(1) Fe(1) C(4) C(5) 78.7(4) 19_655 19_655 19_655 yes
Fe(1) Fe(1) C(4) C(8) -163.7(3) 19_655 19_655 19_655 yes
Fe(1) Fe(1) C(4) C(9) -43.0(5) 19_655 19_655 19_655 yes
Fe(1) Fe(1) C(5) C(4) -165.27(10) 19_655 19_655 19_655 yes
Fe(1) Fe(1) C(5) C(6) 78.6(1) 19_655 19_655 19_655 yes
Fe(1) Fe(1) C(5) C(10) -41.5(2) 19_655 19_655 19_655 yes
Fe(1) Fe(1) C(6) C(5) -132.1(1) 19_655 19_655 19_655 yes
Fe(1) Fe(1) C(6) C(7) 111.2(1) 19_655 19_655 19_655 yes
Fe(1) Fe(1) C(6) C(11) -11.4(2) 19_655 19_655 19_655 yes
Fe(1) Fe(1) C(7) C(6) -95.5(1) 19_655 19_655 19_655 yes
Fe(1) Fe(1) C(7) C(8) 146.9(1) 19_655 19_655 19_655 yes
Fe(1) Fe(1) C(7) C(12) 24.9(2) 19_655 19_655 19_655 yes
Fe(1) Fe(1) C(8) C(4) 174.28(10) 19_655 19_655 19_655 yes
Fe(1) Fe(1) C(8) C(7) -67.9(2) 19_655 19_655 19_655 yes
Fe(1) Fe(1) C(8) C(13) 54.5(3) 19_655 19_655 19_655 yes
Fe(1) N(1) Fe(1) C(4) -170.55(7) . 19_655 19_655 yes
Fe(1) N(1) Fe(1) C(5) -124.1(1) . 19_655 19_655 yes
Fe(1) N(1) Fe(1) C(6) -57.2(3) . 19_655 19_655 yes
Fe(1) N(1) Fe(1) C(7) 94.7(2) . 19_655 19_655 yes
Fe(1) N(1) Fe(1) C(8) 143.10(8) . 19_655 19_655 yes
Fe(1) N(1) Si(1) C(1) 70.3(1) . . . yes
Fe(1) N(1) Si(1) C(2) -48.4(1) . . . yes
Fe(1) N(1) Si(1) C(3) -169.5(1) . . . yes
Fe(1) N(1) Si(1) C(1) 157.7(1) . 19_655 19_655 yes
Fe(1) N(1) Si(1) C(2) 39.0(1) . 19_655 19_655 yes
Fe(1) N(1) Si(1) C(3) -82.2(1) . 19_655 19_655 yes
Fe(1) C(4) C(5) C(6) 63.2(1) . . . yes
Fe(1) C(4) C(5) C(10) -122.5(2) . . . yes
Fe(1) C(4) C(8) C(7) -61.5(1) . . . yes
Fe(1) C(4) C(8) C(13) 125.0(2) . . . yes
Fe(1) C(5) C(4) C(8) -63.2(1) . . . yes
Fe(1) C(5) C(4) C(9) 127.3(2) . . . yes
Fe(1) C(5) C(6) C(7) 64.2(1) . . . yes
Fe(1) C(5) C(6) C(11) -119.0(2) . . . yes
Fe(1) C(6) C(5) C(4) -64.1(1) . . . yes
Fe(1) C(6) C(5) C(10) 121.4(2) . . . yes
Fe(1) C(6) C(7) C(8) 62.7(1) . . . yes
Fe(1) C(6) C(7) C(12) -118.5(2) . . . yes
Fe(1) C(7) C(6) C(5) -62.8(1) . . . yes
Fe(1) C(7) C(6) C(11) 120.4(2) . . . yes
Fe(1) C(7) C(8) C(4) 60.8(1) . . . yes
Fe(1) C(7) C(8) C(13) -125.7(2) . . . yes
Fe(1) C(8) C(4) C(5) 61.5(1) . . . yes
Fe(1) C(8) C(4) C(9) -128.7(2) . . . yes
Fe(1) C(8) C(7) C(6) -60.8(1) . . . yes
Fe(1) C(8) C(7) C(12) 120.4(2) . . . yes
Si(1) N(1) Fe(1) C(4) -62.4(1) . . . yes
Si(1) N(1) Fe(1) C(5) -16.0(1) . . . yes
Si(1) N(1) Fe(1) C(6) 50.9(3) . . . yes
Si(1) N(1) Fe(1) C(7) -157.2(1) . . . yes
Si(1) N(1) Fe(1) C(8) -108.79(9) . . . yes
Si(1) N(1) Fe(1) C(4) 78.35(10) . 19_655 19_655 yes
Si(1) N(1) Fe(1) C(5) 124.75(9) . 19_655 19_655 yes
Si(1) N(1) Fe(1) C(6) -168.3(3) . 19_655 19_655 yes
Si(1) N(1) Fe(1) C(7) -16.4(2) . 19_655 19_655 yes
Si(1) N(1) Fe(1) C(8) 32.0(1) . 19_655 19_655 yes
Si(1) N(1) Si(1) C(1) -65.5(1) . 19_655 19_655 yes
Si(1) N(1) Si(1) C(2) 175.81(9) . 19_655 19_655 yes
Si(1) N(1) Si(1) C(3) 54.7(1) . 19_655 19_655 yes
N(1) Fe(1) Fe(1) C(4) 54.8(3) . 19_655 19_655 yes
N(1) Fe(1) Fe(1) C(5) 122.03(9) . 19_655 19_655 yes
N(1) Fe(1) Fe(1) C(6) 166.93(7) . 19_655 19_655 yes
N(1) Fe(1) Fe(1) C(7) -147.83(7) . 19_655 19_655 yes
N(1) Fe(1) Fe(1) C(8) -104.1(1) . 19_655 19_655 yes
N(1) Fe(1) C(4) C(5) 127.9(1) . . . yes
N(1) Fe(1) C(4) C(8) -114.6(1) . . . yes
N(1) Fe(1) C(4) C(9) 6.1(3) . . . yes
N(1) Fe(1) C(5) C(4) -84.0(2) . . . yes
N(1) Fe(1) C(5) C(6) 159.9(1) . . . yes
N(1) Fe(1) C(5) C(10) 39.8(2) . . . yes
N(1) Fe(1) C(6) C(5) -82.6(3) . . . yes
N(1) Fe(1) C(6) C(7) 160.7(3) . . . yes
N(1) Fe(1) C(6) C(11) 38.0(4) . . . yes
N(1) Fe(1) C(7) C(6) -169.8(1) . . . yes
N(1) Fe(1) C(7) C(8) 72.6(2) . . . yes
N(1) Fe(1) C(7) C(12) -49.4(3) . . . yes
N(1) Fe(1) C(8) C(4) 94.6(1) . . . yes
N(1) Fe(1) C(8) C(7) -147.6(1) . . . yes
N(1) Fe(1) C(8) C(13) -25.2(3) . . . yes
N(1) Fe(1) Fe(1) C(4) 54.8(3) 19_655 . . yes
N(1) Fe(1) Fe(1) C(5) 122.03(9) 19_655 . . yes
N(1) Fe(1) Fe(1) C(6) 166.93(7) 19_655 . . yes
N(1) Fe(1) Fe(1) C(7) -147.83(7) 19_655 . . yes
N(1) Fe(1) Fe(1) C(8) -104.1(1) 19_655 . . yes
N(1) Fe(1) C(4) C(5) 127.9(1) 19_655 19_655 19_655 yes
N(1) Fe(1) C(4) C(8) -114.6(1) 19_655 19_655 19_655 yes
N(1) Fe(1) C(4) C(9) 6.1(3) 19_655 19_655 19_655 yes
N(1) Fe(1) C(5) C(4) -84.0(2) 19_655 19_655 19_655 yes
N(1) Fe(1) C(5) C(6) 159.9(1) 19_655 19_655 19_655 yes
N(1) Fe(1) C(5) C(10) 39.8(2) 19_655 19_655 19_655 yes
N(1) Fe(1) C(6) C(5) -82.6(3) 19_655 19_655 19_655 yes
N(1) Fe(1) C(6) C(7) 160.7(3) 19_655 19_655 19_655 yes
N(1) Fe(1) C(6) C(11) 38.0(4) 19_655 19_655 19_655 yes
N(1) Fe(1) C(7) C(6) -169.8(1) 19_655 19_655 19_655 yes
N(1) Fe(1) C(7) C(8) 72.6(2) 19_655 19_655 19_655 yes
N(1) Fe(1) C(7) C(12) -49.4(3) 19_655 19_655 19_655 yes
N(1) Fe(1) C(8) C(4) 94.6(1) 19_655 19_655 19_655 yes
N(1) Fe(1) C(8) C(7) -147.6(1) 19_655 19_655 19_655 yes
N(1) Fe(1) C(8) C(13) -25.2(3) 19_655 19_655 19_655 yes
C(4) Fe(1) Fe(1) C(4) 109.7(7) . 19_655 19_655 yes
C(4) Fe(1) Fe(1) C(5) 176.9(4) . 19_655 19_655 yes
C(4) Fe(1) Fe(1) C(6) -138.2(4) . 19_655 19_655 yes
C(4) Fe(1) Fe(1) C(7) -93.0(3) . 19_655 19_655 yes
C(4) Fe(1) Fe(1) C(8) -49.2(4) . 19_655 19_655 yes
C(4) Fe(1) C(5) C(6) -116.1(2) . . . yes
C(4) Fe(1) C(5) C(10) 123.8(3) . . . yes
C(4) Fe(1) C(6) C(5) 37.9(1) . . . yes
C(4) Fe(1) C(6) C(7) -78.9(1) . . . yes
C(4) Fe(1) C(6) C(11) 158.5(2) . . . yes
C(4) Fe(1) C(7) C(6) 80.3(1) . . . yes
C(4) Fe(1) C(7) C(8) -37.3(1) . . . yes
C(4) Fe(1) C(7) C(12) -159.3(2) . . . yes
C(4) Fe(1) C(8) C(7) 117.8(2) . . . yes
C(4) Fe(1) C(8) C(13) -119.8(3) . . . yes
C(4) C(5) Fe(1) C(6) 116.1(2) . . . yes
C(4) C(5) Fe(1) C(7) 78.5(1) . . . yes
C(4) C(5) Fe(1) C(8) 37.2(1) . . . yes
C(4) C(5) C(6) C(7) 0.1(2) . . . yes
C(4) C(5) C(6) C(11) 176.9(2) . . . yes
C(4) C(8) Fe(1) C(5) -37.3(1) . . . yes
C(4) C(8) Fe(1) C(6) -80.3(1) . . . yes
C(4) C(8) Fe(1) C(7) -117.8(2) . . . yes
C(4) C(8) C(7) C(6) 0.0(2) . . . yes
C(4) C(8) C(7) C(12) -178.7(2) . . . yes
C(5) Fe(1) Fe(1) C(5) -115.9(2) . 19_655 19_655 yes
C(5) Fe(1) Fe(1) C(6) -71.0(1) . 19_655 19_655 yes
C(5) Fe(1) Fe(1) C(7) -25.8(1) . 19_655 19_655 yes
C(5) Fe(1) Fe(1) C(8) 18.0(1) . 19_655 19_655 yes
C(5) Fe(1) C(4) C(8) 117.5(2) . . . yes
C(5) Fe(1) C(4) C(9) -121.8(3) . . . yes
C(5) Fe(1) C(6) C(7) -116.7(2) . . . yes
C(5) Fe(1) C(6) C(11) 120.6(2) . . . yes
C(5) Fe(1) C(7) C(6) 38.0(1) . . . yes
C(5) Fe(1) C(7) C(8) -79.6(1) . . . yes
C(5) Fe(1) C(7) C(12) 158.4(2) . . . yes
C(5) Fe(1) C(8) C(7) 80.5(1) . . . yes
C(5) Fe(1) C(8) C(13) -157.1(2) . . . yes
C(5) C(4) Fe(1) C(6) -38.4(1) . . . yes
C(5) C(4) Fe(1) C(7) -80.9(1) . . . yes
C(5) C(4) Fe(1) C(8) -117.5(2) . . . yes
C(5) C(4) C(8) C(7) 0.0(2) . . . yes
C(5) C(4) C(8) C(13) -173.5(2) . . . yes
C(5) C(6) Fe(1) C(7) 116.7(2) . . . yes
C(5) C(6) Fe(1) C(8) 80.1(1) . . . yes
C(5) C(6) C(7) C(8) -0.1(2) . . . yes
C(5) C(6) C(7) C(12) 178.7(2) . . . yes
C(6) Fe(1) Fe(1) C(6) -26.1(1) . 19_655 19_655 yes
C(6) Fe(1) Fe(1) C(7) 19.1(1) . 19_655 19_655 yes
C(6) Fe(1) Fe(1) C(8) 62.9(1) . 19_655 19_655 yes
C(6) Fe(1) C(4) C(8) 79.1(1) . . . yes
C(6) Fe(1) C(4) C(9) -160.2(3) . . . yes
C(6) Fe(1) C(5) C(10) -120.1(3) . . . yes
C(6) Fe(1) C(7) C(8) -117.6(2) . . . yes
C(6) Fe(1) C(7) C(12) 120.3(2) . . . yes
C(6) Fe(1) C(8) C(7) 37.5(1) . . . yes
C(6) Fe(1) C(8) C(13) 160.0(2) . . . yes
C(6) C(5) Fe(1) C(7) -37.6(1) . . . yes
C(6) C(5) Fe(1) C(8) -78.9(1) . . . yes
C(6) C(5) C(4) C(8) -0.1(2) . . . yes
C(6) C(5) C(4) C(9) -169.6(2) . . . yes
C(6) C(7) Fe(1) C(8) 117.6(2) . . . yes
C(6) C(7) C(8) C(13) 173.4(2) . . . yes
C(7) Fe(1) Fe(1) C(7) 64.3(1) . 19_655 19_655 yes
C(7) Fe(1) Fe(1) C(8) 108.1(1) . 19_655 19_655 yes
C(7) Fe(1) C(4) C(8) 36.6(1) . . . yes
C(7) Fe(1) C(4) C(9) 157.3(3) . . . yes
C(7) Fe(1) C(5) C(10) -157.7(2) . . . yes
C(7) Fe(1) C(6) C(11) -122.7(2) . . . yes
C(7) Fe(1) C(8) C(13) 122.5(3) . . . yes
C(7) C(6) Fe(1) C(8) -36.7(1) . . . yes
C(7) C(6) C(5) C(10) -174.4(2) . . . yes
C(7) C(8) C(4) C(9) 169.9(2) . . . yes
C(8) Fe(1) Fe(1) C(8) 151.9(2) . 19_655 19_655 yes
C(8) Fe(1) C(4) C(9) 120.7(3) . . . yes
C(8) Fe(1) C(5) C(10) 161.0(2) . . . yes
C(8) Fe(1) C(6) C(11) -159.3(2) . . . yes
C(8) Fe(1) C(7) C(12) -122.0(3) . . . yes
C(8) C(4) C(5) C(10) 174.3(2) . . . yes
C(8) C(7) C(6) C(11) -176.9(2) . . . yes
C(9) C(4) C(5) C(10) 4.8(4) . . . yes
C(9) C(4) C(8) C(13) -3.7(4) . . . yes
C(10) C(5) C(6) C(11) 2.4(3) . . . yes
C(11) C(6) C(7) C(12) 1.9(3) . . . yes
C(12) C(7) C(8) C(13) -5.3(4) . . . yes
C(12) C(7) C(8) C(13) -5.3(4) . . . yes
